data_1557752
loop_
_publ_author_name
'Assoumatine, Tokour\'e'
'Stoeckli-Evans, Helen'

_publ_section_title
;
 Poly[[\m~4~-3,4,8,10,11,13-hexahydro-1<i>H</i>,6<i>H</i>-bis([1,4]dithiocino)[6,7-<i>b</i>:6',7'-<i>e</i>]pyrazine]di-\m-iodido-dicopper(I)]:
 a two-dimensional copper(I) coordination polymer
;
_journal_issue 4
_journal_name_full IUCrData
_journal_page_first x200467
_journal_paper_doi 10.1107/S2414314620004678
_journal_volume 5
_journal_year 2020
_chemical_formula_iupac '[Cu2 I2 (C12 H16 N2 S4)]'
_chemical_formula_moiety '[Cu2 I2(C12 H16 N2 S4)]'
_chemical_formula_sum 'C12 H16 Cu2 I2 N2 S4'
_chemical_formula_weight 697.39
_chemical_name_systematic
Poly[[\m~4~-3,4,8,10,11,13-hexahydro-1<i>H</i>,6<i>H</i>-bis([1,4]dithiocino)[6,7-<i>b</i>:6',7'-<i>e</i>]pyrazine]di-\m-iodido-dicopper(I)]
_space_group_crystal_system monoclinic
_space_group_IT_number 14
_space_group_name_Hall '-P 2ybc'
_space_group_name_H-M_alt 'P 1 21/c 1'
_atom_sites_solution_hydrogens geom
_atom_sites_solution_primary direct
_atom_sites_solution_secondary difmap
_audit_creation_method SHELXL-2018/3
_cell_angle_alpha 90
_cell_angle_beta 94.400(9)
_cell_angle_gamma 90
_cell_formula_units_Z 4
_cell_length_a 8.7612(8)
_cell_length_b 13.1852(13)
_cell_length_c 16.4458(19)
_cell_measurement_reflns_used 25
_cell_measurement_temperature 293(2)
_cell_measurement_theta_max 18.75
_cell_measurement_theta_min 12.60
_cell_volume 1894.2(3)
_computing_cell_refinement
;
<i>STADI4</i> (Stoe & Cie, 1998)
;
_computing_data_collection
;
<i>STADI4</i> (Stoe & Cie, 1998)
;
_computing_data_reduction
;
X-RED (Stoe & Cie, 1998)
;
_computing_molecular_graphics
;
PLATON (Spek, 2020) and Mercury (Macrae <i>et al.</i>,  2020)
;
_computing_publication_material
;
<i>SHELXL2014/6</i> (Sheldrick, 2015), PLATON (Spek, 2020)
and publCIF (Westrip, 2010)
;
_computing_structure_refinement
;
<i>SHELXL2016/6</i> (Sheldrick, 2015)
;
_computing_structure_solution
;
SHELXS97 (Sheldrick, 2008)
;
_diffrn_ambient_temperature 293(2)
_diffrn_detector 'scintillation counter'
_diffrn_measured_fraction_theta_full 0.990
_diffrn_measured_fraction_theta_max 0.990
_diffrn_measurement_device 'STOE--Siemens AED2, 4-circle'
_diffrn_measurement_method '\w/\2q scans'
_diffrn_radiation_monochromator 'plane graphite'
_diffrn_radiation_source 'fine-focus sealed tube'
_diffrn_radiation_type MoK\a
_diffrn_radiation_wavelength 0.71073
_diffrn_reflns_av_R_equivalents 0.0000
_diffrn_reflns_av_unetI/netI 0.0249
_diffrn_reflns_limit_h_max 10
_diffrn_reflns_limit_h_min -10
_diffrn_reflns_limit_k_max 15
_diffrn_reflns_limit_k_min 0
_diffrn_reflns_limit_l_max 19
_diffrn_reflns_limit_l_min 0
_diffrn_reflns_number 3481
_diffrn_reflns_theta_full 25.242
_diffrn_reflns_theta_max 25.472
_diffrn_reflns_theta_min 2.484
_diffrn_standards_decay_% 2.5
_diffrn_standards_interval_time 60
_diffrn_standards_number 3
_exptl_absorpt_coefficient_mu 5.941
_exptl_absorpt_correction_T_max 0.2947
_exptl_absorpt_correction_T_min 0.2806
_exptl_absorpt_correction_type sphere
_exptl_absorpt_process_details
;
(<i>ABSSphere</i>; Spek, 2020)
;
_exptl_crystal_colour yellow
_exptl_crystal_density_diffrn 2.445
_exptl_crystal_description block
_exptl_crystal_F_000 1320
_exptl_crystal_size_max 0.420
_exptl_crystal_size_mid 0.250
_exptl_crystal_size_min 0.230
_refine_diff_density_max 0.705
_refine_diff_density_min -0.688
_refine_ls_extinction_method none
_refine_ls_goodness_of_fit_ref 1.161
_refine_ls_hydrogen_treatment constr
_refine_ls_matrix_type full
_refine_ls_number_parameters 199
_refine_ls_number_reflns 3481
_refine_ls_number_restraints 0
_refine_ls_restrained_S_all 1.161
_refine_ls_R_factor_all 0.0450
_refine_ls_R_factor_gt 0.0359
_refine_ls_shift/su_max 0.000
_refine_ls_shift/su_mean 0.000
_refine_ls_structure_factor_coef Fsqd
_refine_ls_weighting_details 'w=1/[\s^2^(Fo^2^)+(0.0312P)^2^+6.7359P] where P=(Fo^2^+2Fc^2^)/3'
_refine_ls_weighting_scheme calc
_refine_ls_wR_factor_gt 0.0783
_refine_ls_wR_factor_ref 0.0837
_reflns_number_gt 3032
_reflns_number_total 3481
_reflns_threshold_expression 'I > 2\s(I)'
_cod_data_source_file wm4128sup1.cif
_cod_data_source_block I
_cod_original_sg_symbol_H-M 'P 21/c'
_cod_database_code 1557752
_shelx_space_group_comment
;
The symmetry employed for this shelxl refinement is uniquely defined
by the following loop, which should always be used as a source of
symmetry information in preference to the above space-group names.
They are only intended as comments.
;
_shelx_estimated_absorpt_t_min 0.189
_shelx_estimated_absorpt_t_max 0.342

loop_
_space_group_symop_operation_xyz
'x, y, z'
'-x, y+1/2, -z+1/2'
'-x, -y, -z'
'x, -y-1/2, z-1/2'

loop_
_atom_site_type_symbol
_atom_site_label
_atom_site_fract_x
_atom_site_fract_y
_atom_site_fract_z
_atom_site_U_iso_or_equiv
_atom_site_adp_type
_atom_site_calc_flag
_atom_site_occupancy
_atom_site_disorder_assembly
_atom_site_disorder_group
Cu Cu1 0.25837(9) 0.05716(6) -0.12025(5) 0.03502(19) Uani d 1 . .
Cu Cu2 0.12846(9) 0.24930(6) -0.12571(5) 0.03483(19) Uani d 1 . .
I I1 0.29009(5) 0.17469(3) 0.00833(2) 0.03617(12) Uani d 1 . .
I I2 0.04113(5) 0.10364(3) -0.22976(3) 0.03942(13) Uani d 1 . .
S S1 0.48581(17) 0.05318(11) -0.19226(9) 0.0303(3) Uani d 1 . .
S S2 0.34612(17) 0.32435(11) -0.16802(9) 0.0279(3) Uani d 1 . .
S S3 -0.09175(18) 0.32212(11) -0.08436(10) 0.0321(3) Uani d 1 . .
S S4 0.25769(18) -0.10386(11) -0.06361(10) 0.0312(3) Uani d 1 . .
N N1 0.3515(6) -0.3124(4) -0.1619(3) 0.0293(11) Uani d 1 . .
N N2 -0.2450(5) 0.4626(3) 0.0627(3) 0.0269(10) Uani d 1 . .
C C1 0.5775(7) 0.0972(4) -0.3460(3) 0.0283(13) Uani d 1 . .
C C2 0.3672(6) 0.5213(4) -0.1047(3) 0.0250(12) Uani d 1 . .
C C3 -0.1754(6) 0.3721(4) 0.0703(3) 0.0241(12) Uani d 1 . .
C C4 0.2279(6) -0.2971(4) -0.1210(4) 0.0285(13) Uani d 1 . .
C C5 0.4370(7) 0.0879(5) -0.2977(4) 0.0312(13) Uani d 1 . .
H H5A 0.368915 0.036971 -0.322989 0.037 Uiso calc 1 . .
H H5B 0.382704 0.152044 -0.299458 0.037 Uiso calc 1 . .
C C6 0.5233(7) -0.0809(4) -0.2035(4) 0.0304(13) Uani d 1 . .
H H6A 0.519170 -0.113186 -0.150759 0.036 Uiso calc 1 . .
H H6B 0.442255 -0.109868 -0.239791 0.036 Uiso calc 1 . .
C C7 0.3230(7) 0.3938(5) -0.2633(4) 0.0295(13) Uani d 1 . .
H H7A 0.262393 0.353567 -0.303239 0.035 Uiso calc 1 . .
H H7B 0.267680 0.456170 -0.254845 0.035 Uiso calc 1 . .
C C8 0.4350(6) 0.4182(4) -0.0976(4) 0.0276(12) Uani d 1 . .
H H8A 0.427790 0.394136 -0.042326 0.033 Uiso calc 1 . .
H H8B 0.542830 0.422877 -0.106818 0.033 Uiso calc 1 . .
C C9 -0.0402(7) 0.3558(4) 0.0216(4) 0.0308(13) Uani d 1 . .
H H9A 0.022699 0.302154 0.046841 0.037 Uiso calc 1 . .
H H9B 0.020761 0.417228 0.023067 0.037 Uiso calc 1 . .
C C10 -0.2260(7) 0.2176(5) -0.0786(4) 0.0327(13) Uani d 1 . .
H H10A -0.315614 0.243139 -0.054062 0.039 Uiso calc 1 . .
H H10B -0.258726 0.197287 -0.133864 0.039 Uiso calc 1 . .
C C11 0.1717(7) -0.1229(4) 0.0318(4) 0.0290(13) Uani d 1 . .
H H11A 0.193515 -0.064180 0.066213 0.035 Uiso calc 1 . .
H H11B 0.061486 -0.126864 0.020645 0.035 Uiso calc 1 . .
C C12 0.1564(7) -0.1940(4) -0.1323(4) 0.0325(13) Uani d 1 . .
H H12A 0.049539 -0.197057 -0.120952 0.039 Uiso calc 1 . .
H H12B 0.161706 -0.172085 -0.188363 0.039 Uiso calc 1 . .

loop_
_atom_site_aniso_label
_atom_site_aniso_U_11
_atom_site_aniso_U_22
_atom_site_aniso_U_33
_atom_site_aniso_U_12
_atom_site_aniso_U_13
_atom_site_aniso_U_23
Cu1 0.0399(4) 0.0265(4) 0.0396(4) 0.0031(3) 0.0092(3) 0.0012(3)
Cu2 0.0321(4) 0.0366(4) 0.0377(4) -0.0002(3) 0.0149(3) -0.0002(3)
I1 0.0411(2) 0.0373(2) 0.0302(2) 0.00574(18) 0.00281(17) 0.00025(17)
I2 0.0331(2) 0.0469(3) 0.0380(2) 0.00192(19) 0.00058(17) -0.00704(19)
S1 0.0302(8) 0.0294(8) 0.0332(8) 0.0000(6) 0.0142(6) -0.0026(6)
S2 0.0321(7) 0.0208(7) 0.0325(8) -0.0023(6) 0.0140(6) -0.0019(6)
S3 0.0345(8) 0.0267(8) 0.0371(8) 0.0040(6) 0.0165(6) 0.0062(6)
S4 0.0356(8) 0.0218(7) 0.0382(8) -0.0004(6) 0.0153(7) 0.0020(6)
N1 0.032(3) 0.025(3) 0.033(3) -0.001(2) 0.014(2) -0.003(2)
N2 0.031(3) 0.022(2) 0.030(3) -0.002(2) 0.013(2) -0.006(2)
C1 0.034(3) 0.025(3) 0.028(3) 0.002(3) 0.014(2) 0.007(2)
C2 0.026(3) 0.022(3) 0.028(3) -0.003(2) 0.008(2) -0.006(2)
C3 0.023(3) 0.022(3) 0.027(3) -0.005(2) 0.006(2) -0.002(2)
C4 0.027(3) 0.026(3) 0.033(3) 0.000(2) 0.011(2) -0.009(2)
C5 0.024(3) 0.035(3) 0.037(3) 0.005(3) 0.015(3) 0.010(3)
C6 0.034(3) 0.028(3) 0.032(3) 0.005(3) 0.013(3) 0.005(3)
C7 0.030(3) 0.031(3) 0.028(3) -0.005(3) 0.005(2) -0.005(3)
C8 0.026(3) 0.030(3) 0.027(3) 0.001(2) 0.007(2) 0.000(2)
C9 0.031(3) 0.022(3) 0.041(4) -0.001(2) 0.017(3) -0.003(3)
C10 0.033(3) 0.033(3) 0.033(3) -0.001(3) 0.009(3) 0.003(3)
C11 0.030(3) 0.027(3) 0.032(3) -0.002(2) 0.011(2) 0.000(2)
C12 0.035(3) 0.031(3) 0.032(3) 0.005(3) 0.007(3) -0.003(3)

loop_
_atom_type_symbol
_atom_type_description
_atom_type_scat_dispersion_real
_atom_type_scat_dispersion_imag
_atom_type_scat_source
C C 0.0033 0.0016 'International Tables Vol C Tables 4.2.6.8 and 6.1.1.4'
H H 0.0000 0.0000 'International Tables Vol C Tables 4.2.6.8 and 6.1.1.4'
N N 0.0061 0.0033 'International Tables Vol C Tables 4.2.6.8 and 6.1.1.4'
S S 0.1246 0.1234 'International Tables Vol C Tables 4.2.6.8 and 6.1.1.4'
Cu Cu 0.3201 1.2651 'International Tables Vol C Tables 4.2.6.8 and 6.1.1.4'
I I -0.4742 1.8119 'International Tables Vol C Tables 4.2.6.8 and 6.1.1.4'

loop_
_geom_angle_atom_site_label_1
_geom_angle_atom_site_label_2
_geom_angle_atom_site_label_3
_geom_angle_site_symmetry_1
_geom_angle_site_symmetry_3
_geom_angle
_geom_angle_publ_flag
S4 Cu1 S1 . . 101.91(6) y
S4 Cu1 I2 . . 118.12(5) y
S1 Cu1 I2 . . 104.83(5) y
S4 Cu1 I1 . . 102.76(5) y
S1 Cu1 I1 . . 111.80(5) y
I2 Cu1 I1 . . 116.62(3) y
S4 Cu1 Cu2 . . 146.61(5) ?
S1 Cu1 Cu2 . . 111.01(5) ?
I2 Cu1 Cu2 . . 58.95(3) ?
I1 Cu1 Cu2 . . 60.27(3) ?
S2 Cu2 S3 . . 129.92(6) y
S2 Cu2 I2 . . 108.76(5) y
S3 Cu2 I2 . . 106.63(5) y
S2 Cu2 I1 . . 90.49(5) y
S3 Cu2 I1 . . 107.95(5) y
I2 Cu2 I1 . . 111.68(3) y
S2 Cu2 Cu1 . . 93.15(5) ?
S3 Cu2 Cu1 . . 136.16(5) ?
I2 Cu2 Cu1 . . 57.04(3) ?
I1 Cu2 Cu1 . . 57.00(2) ?
Cu1 I1 Cu2 . . 62.73(3) ?
Cu1 I2 Cu2 . . 64.00(3) ?
C6 S1 C5 . . 100.4(3) ?
C6 S1 Cu1 . . 103.67(19) ?
C5 S1 Cu1 . . 108.86(19) ?
C7 S2 C8 . . 102.7(3) ?
C7 S2 Cu2 . . 116.0(2) ?
C8 S2 Cu2 . . 114.97(19) ?
C10 S3 C9 . . 104.4(3) ?
C10 S3 Cu2 . . 105.0(2) ?
C9 S3 Cu2 . . 103.4(2) ?
C11 S4 C12 . . 103.4(3) ?
C11 S4 Cu1 . . 119.3(2) ?
C12 S4 Cu1 . . 111.3(2) ?
C4 N1 C1 . 2_644 118.2(5) ?
C2 N2 C3 3_565 . 118.1(5) ?
N1 C1 C2 2_654 2_644 120.8(5) ?
N1 C1 C5 2_654 . 114.1(5) ?
C2 C1 C5 2_644 . 125.1(5) ?
N2 C2 C1 3_565 2_654 120.9(5) ?
N2 C2 C8 3_565 . 116.0(5) ?
C1 C2 C8 2_654 . 123.1(5) ?
N2 C3 C4 . 3 121.2(5) ?
N2 C3 C9 . . 116.9(5) ?
C4 C3 C9 3 . 121.9(5) ?
N1 C4 C3 . 3 120.8(5) ?
N1 C4 C12 . . 114.9(5) ?
C3 C4 C12 3 . 124.3(5) ?
C1 C5 S1 . . 112.3(4) ?
C1 C5 H5A . . 109.2 ?
S1 C5 H5A . . 109.2 ?
C1 C5 H5B . . 109.2 ?
S1 C5 H5B . . 109.1 ?
H5A C5 H5B . . 107.9 ?
C7 C6 S1 2_644 . 115.0(4) ?
C7 C6 H6A 2_644 . 108.5 ?
S1 C6 H6A . . 108.5 ?
C7 C6 H6B 2_644 . 108.5 ?
S1 C6 H6B . . 108.5 ?
H6A C6 H6B . . 107.5 ?
C6 C7 S2 2_654 . 112.1(4) ?
C6 C7 H7A 2_654 . 109.2 ?
S2 C7 H7A . . 109.2 ?
C6 C7 H7B 2_654 . 109.2 ?
S2 C7 H7B . . 109.2 ?
H7A C7 H7B . . 107.9 ?
C2 C8 S2 . . 115.0(4) ?
C2 C8 H8A . . 108.5 ?
S2 C8 H8A . . 108.5 ?
C2 C8 H8B . . 108.5 ?
S2 C8 H8B . . 108.5 ?
H8A C8 H8B . . 107.5 ?
C3 C9 S3 . . 113.5(4) ?
C3 C9 H9A . . 108.9 ?
S3 C9 H9A . . 108.9 ?
C3 C9 H9B . . 108.9 ?
S3 C9 H9B . . 108.9 ?
H9A C9 H9B . . 107.7 ?
C11 C10 S3 3 . 118.0(4) ?
C11 C10 H10A 3 . 107.8 ?
S3 C10 H10A . . 107.8 ?
C11 C10 H10B 3 . 107.8 ?
S3 C10 H10B . . 107.8 ?
H10A C10 H10B . . 107.2 ?
C10 C11 S4 3 . 114.7(4) ?
C10 C11 H11A 3 . 108.6 ?
S4 C11 H11A . . 108.6 ?
C10 C11 H11B 3 . 108.6 ?
S4 C11 H11B . . 108.6 ?
H11A C11 H11B . . 107.6 ?
C4 C12 S4 . . 109.5(4) ?
C4 C12 H12A . . 109.8 ?
S4 C12 H12A . . 109.8 ?
C4 C12 H12B . . 109.8 ?
S4 C12 H12B . . 109.8 ?
H12A C12 H12B . . 108.2 ?

loop_
_geom_bond_atom_site_label_1
_geom_bond_atom_site_label_2
_geom_bond_site_symmetry_2
_geom_bond_distance
_geom_bond_publ_flag
Cu1 S1 . 2.3955(16) y
Cu1 S4 . 2.3187(16) y
Cu1 I1 . 2.6190(9) y
Cu1 I2 . 2.5915(10) y
Cu1 Cu2 . 2.7759(11) y
Cu2 S2 . 2.3030(16) y
Cu2 S3 . 2.3039(16) y
Cu2 I1 . 2.7117(10) y
Cu2 I2 . 2.6460(9) y
S1 C6 . 1.810(6) ?
S1 C5 . 1.812(6) ?
S2 C7 . 1.812(6) ?
S2 C8 . 1.827(6) ?
S3 C10 . 1.819(6) ?
S3 C9 . 1.821(6) ?
S4 C11 . 1.809(6) ?
S4 C12 . 1.823(6) ?
N1 C4 . 1.333(7) ?
N1 C1 2_644 1.346(8) ?
N2 C2 3_565 1.334(7) ?
N2 C3 . 1.341(7) ?
C1 C2 2_644 1.399(8) ?
C1 C5 . 1.520(7) ?
C2 C8 . 1.485(8) ?
C3 C4 3 1.395(8) ?
C3 C9 . 1.495(7) ?
C4 C12 . 1.502(8) ?
C5 H5A . 0.9700 ?
C5 H5B . 0.9700 ?
C6 C7 2_644 1.529(8) ?
C6 H6A . 0.9700 ?
C6 H6B . 0.9700 ?
C7 H7A . 0.9700 ?
C7 H7B . 0.9700 ?
C8 H8A . 0.9700 ?
C8 H8B . 0.9700 ?
C9 H9A . 0.9700 ?
C9 H9B . 0.9700 ?
C10 C11 3 1.524(8) ?
C10 H10A . 0.9700 ?
C10 H10B . 0.9700 ?
C11 H11A . 0.9700 ?
C11 H11B . 0.9700 ?
C12 H12A . 0.9700 ?
C12 H12B . 0.9700 ?

loop_
_geom_hbond_atom_site_label_D
_geom_hbond_atom_site_label_H
_geom_hbond_atom_site_label_A
_geom_hbond_site_symmetry_A
_geom_hbond_distance_DH
_geom_hbond_distance_HA
_geom_hbond_distance_DA
_geom_hbond_angle_DHA
_geom_hbond_publ_flag
C6 H6A S4 . 0.97 2.80 3.409(6) 122 yes
C9 H9A I1 . 0.97 2.99 3.771(6) 138 yes
C6 H6A I1 3_655 0.97 2.89 3.702(6) 142 yes

loop_
_geom_torsion_atom_site_label_1
_geom_torsion_atom_site_label_2
_geom_torsion_atom_site_label_3
_geom_torsion_atom_site_label_4
_geom_torsion_site_symmetry_1
_geom_torsion_site_symmetry_2
_geom_torsion_site_symmetry_3
_geom_torsion_site_symmetry_4
_geom_torsion
_geom_torsion_publ_flag
C2 N2 C3 C4 3_565 . . 3 -0.6(8) ?
C2 N2 C3 C9 3_565 . . . 179.1(5) ?
C1 N1 C4 C3 2_644 . . 3 1.2(9) ?
C1 N1 C4 C12 2_644 . . . 179.4(5) ?
N1 C1 C5 S1 2_654 . . . -83.4(6) ?
C2 C1 C5 S1 2_644 . . . 96.8(7) ?
C6 S1 C5 C1 . . . . -77.1(5) ?
Cu1 S1 C5 C1 . . . . 174.4(4) ?
C5 S1 C6 C7 . . . 2_644 76.2(5) ?
Cu1 S1 C6 C7 . . . 2_644 -171.3(4) ?
C8 S2 C7 C6 . . . 2_654 67.3(5) ?
Cu2 S2 C7 C6 . . . 2_654 -166.5(3) ?
N2 C2 C8 S2 3_565 . . . 85.1(6) ?
C1 C2 C8 S2 2_654 . . . -92.7(6) ?
C7 S2 C8 C2 . . . . 43.6(5) ?
Cu2 S2 C8 C2 . . . . -83.2(4) ?
N2 C3 C9 S3 . . . . -80.9(6) ?
C4 C3 C9 S3 3 . . . 98.9(6) ?
C10 S3 C9 C3 . . . . -50.9(5) ?
Cu2 S3 C9 C3 . . . . -160.6(4) ?
C9 S3 C10 C11 . . . 3 -58.6(5) ?
Cu2 S3 C10 C11 . . . 3 49.8(5) ?
C12 S4 C11 C10 . . . 3 77.0(5) ?
Cu1 S4 C11 C10 . . . 3 -158.8(4) ?
N1 C4 C12 S4 . . . . -83.0(6) ?
C3 C4 C12 S4 3 . . . 95.2(6) ?
C11 S4 C12 C4 . . . . -82.9(5) ?
Cu1 S4 C12 C4 . . . . 147.8(4) ?

_cod_database_fobs_code 1557752
